data_2016444
loop_
_publ_author_name
'Hirasawa, Kai'
'Yuge, Hidetaka'
'Miyamoto, Takeshi Ken'

_publ_section_title
;
 Enantiomorphs of a carbene--ruthenium(II)--porphyrin complex with four
 `chiral pillars'
;
_journal_coeditor_code LN3081
_journal_issue 2
_journal_name_full 'Acta Crystallographica Section C'
_journal_page_first m97
_journal_page_last m100
_journal_paper_doi 10.1107/S0108270107068059
_journal_volume 64
_journal_year 2008
_chemical_formula_iupac '[Ru (C84 H76 N4) (C15 H10 O2) (C2 H6 O)], 2C2 H6 O, 2C H2 Cl2'
_chemical_formula_moiety
;
C101 H92 N4 O3 Ru, 2(C2 H6 O), 2(C H2 Cl2)
;
_chemical_formula_sum 'C107 H108 Cl4 N4 O5 Ru'
_chemical_formula_weight 1772.85
_chemical_name_systematic
;
(dibenzoylmethylene-\k<i>C</i>)(ethanol-\k<i>O</i>)[5,10,15,20-tetrakis-\
{(1<i>R</i>,4<i>S</i>,5<i>S</i>,8<i>R</i>)-1,2,3,4,5,6,7,8-octahydro-1,4:5,\
8-dimethanoanthracen-9-yl}porphyrinato-\k^4^<i>N</i>]ruthenium(II)
dichloromethane disolvate ethanol disolvate
;
_space_group_IT_number 19
_symmetry_cell_setting orthorhombic
_symmetry_space_group_name_Hall 'P 2ac 2ab'
_symmetry_space_group_name_H-M 'P 21 21 21'
_atom_sites_solution_hydrogens geom
_atom_sites_solution_primary direct
_atom_sites_solution_secondary difmap
_audit_creation_method SHELXL-97
_cell_angle_alpha 90
_cell_angle_beta 90
_cell_angle_gamma 90
_cell_formula_units_Z 4
_cell_length_a 13.7694(15)
_cell_length_b 23.691(3)
_cell_length_c 26.794(3)
_cell_measurement_reflns_used 24297
_cell_measurement_temperature 120.0(10)
_cell_measurement_theta_max 27.4834
_cell_measurement_theta_min 3.041
_cell_volume 8740.5(18)
_computing_cell_refinement 'CrystalClear (Rigaku, 2005)'
_computing_data_collection 'CrystalClear (Rigaku, 2005)'
_computing_data_reduction 'CrystalClear (Rigaku, 2005)'
_computing_molecular_graphics 'ORTEP-3 for Windows (Farrugia, 1997)'
_computing_publication_material 'SHELXL97 (Sheldrick, 1997)'
_computing_structure_refinement 'SHELXL97 (Sheldrick, 1997)'
_computing_structure_solution 'SHELXS97 (Sheldrick, 1997)'
_diffrn_ambient_temperature 120.0(10)
_diffrn_detector_area_resol_mean 14.7059
_diffrn_measured_fraction_theta_full 0.998
_diffrn_measured_fraction_theta_max 0.998
_diffrn_measurement_device_type 'Rigaku Mercury CCD'
_diffrn_measurement_method dtprofit.ref
_diffrn_radiation_monochromator graphite
_diffrn_radiation_source 'Rotating Anode'
_diffrn_radiation_type MoK\a
_diffrn_radiation_wavelength 0.71073
_diffrn_reflns_av_R_equivalents 0.0520
_diffrn_reflns_av_sigmaI/netI 0.0603
_diffrn_reflns_limit_h_max 17
_diffrn_reflns_limit_h_min -17
_diffrn_reflns_limit_k_max 30
_diffrn_reflns_limit_k_min -30
_diffrn_reflns_limit_l_max 34
_diffrn_reflns_limit_l_min -33
_diffrn_reflns_number 68786
_diffrn_reflns_theta_full 27.48
_diffrn_reflns_theta_max 27.48
_diffrn_reflns_theta_min 3.04
_exptl_absorpt_coefficient_mu 0.361
_exptl_absorpt_correction_T_max 0.9378
_exptl_absorpt_correction_T_min 0.8907
_exptl_absorpt_correction_type numerical
_exptl_absorpt_process_details '(NUMABS; Rigaku, 2005)'
_exptl_crystal_colour Red
_exptl_crystal_density_diffrn 1.347
_exptl_crystal_density_method 'not measured'
_exptl_crystal_description Prism
_exptl_crystal_F_000 3720
_exptl_crystal_size_max 0.33
_exptl_crystal_size_mid 0.22
_exptl_crystal_size_min 0.18
_refine_diff_density_max 1.057
_refine_diff_density_min -0.978
_refine_ls_abs_structure_details 'Flack (1983), 9149 Friedel pairs'
_refine_ls_abs_structure_Flack -0.046(19)
_refine_ls_extinction_method none
_refine_ls_goodness_of_fit_ref 1.100
_refine_ls_hydrogen_treatment constr
_refine_ls_matrix_type full
_refine_ls_number_parameters 1095
_refine_ls_number_reflns 20000
_refine_ls_number_restraints 0
_refine_ls_restrained_S_all 1.100
_refine_ls_R_factor_all 0.0586
_refine_ls_R_factor_gt 0.0517
_refine_ls_shift/su_max 0.003
_refine_ls_shift/su_mean 0.000
_refine_ls_structure_factor_coef Fsqd
_refine_ls_weighting_details 'calc w=1/[\s^2^(Fo^2^)+(0.0453P)^2^+7.1373P] where P=(Fo^2^+2Fc^2^)/3'
_refine_ls_weighting_scheme calc
_refine_ls_wR_factor_gt 0.1182
_refine_ls_wR_factor_ref 0.1234
_reflns_number_gt 18189
_reflns_number_total 20000
_reflns_threshold_expression 'I > 2\s(I)'
_cod_data_source_file ln3081.cif
_cod_data_source_block II
_cod_database_code 2016444
_cod_database_fobs_code 2016444

loop_
_symmetry_equiv_pos_as_xyz
'x, y, z'
'-x+1/2, -y, z+1/2'
'-x, y+1/2, -z+1/2'
'x+1/2, -y+1/2, -z'

loop_
_atom_site_type_symbol
_atom_site_label
_atom_site_fract_x
_atom_site_fract_y
_atom_site_fract_z
_atom_site_U_iso_or_equiv
_atom_site_adp_type
_atom_site_calc_flag
_atom_site_refinement_flags
_atom_site_occupancy
_atom_site_disorder_assembly
_atom_site_disorder_group
Ru Ru1 0.440238(18) 0.575877(10) 0.726958(9) 0.01487(6) Uani d . 1 . .
N N1 0.3967(2) 0.59853(11) 0.65662(10) 0.0167(6) Uani d . 1 . .
N N2 0.29934(18) 0.58027(12) 0.75184(9) 0.0150(5) Uani d . 1 . .
N N3 0.4845(2) 0.56212(11) 0.79925(10) 0.0172(6) Uani d . 1 . .
N N4 0.58178(18) 0.58828(11) 0.70568(10) 0.0169(6) Uani d . 1 . .
C C1 0.4552(2) 0.60490(13) 0.61537(11) 0.0171(6) Uani d . 1 . .
C C2 0.3955(2) 0.62049(14) 0.57337(13) 0.0205(7) Uani d . 1 . .
H H1 0.4171 0.6259 0.5400 0.025 Uiso calc R 1 . .
C C3 0.3032(2) 0.62609(15) 0.59014(13) 0.0215(7) Uani d . 1 . .
H H2 0.2486 0.6374 0.5709 0.026 Uiso calc R 1 . .
C C4 0.3029(2) 0.61180(14) 0.64254(12) 0.0170(6) Uani d . 1 . .
C C5 0.2211(2) 0.61080(13) 0.67342(12) 0.0171(6) Uani d . 1 . .
C C6 0.2204(2) 0.59454(12) 0.72359(13) 0.0174(6) Uani d . 1 . .
C C7 0.1342(2) 0.58928(14) 0.75387(13) 0.0208(7) Uani d . 1 . .
H H3 0.0693 0.5960 0.7434 0.025 Uiso calc R 1 . .
C C8 0.1629(2) 0.57316(15) 0.79969(12) 0.0208(6) Uani d . 1 . .
H H4 0.1218 0.5668 0.8276 0.025 Uiso calc R 1 . .
C C9 0.2667(2) 0.56735(14) 0.79886(12) 0.0175(6) Uani d . 1 . .
C C10 0.3234(2) 0.55154(13) 0.83945(13) 0.0191(7) Uani d . 1 . .
C C11 0.4257(2) 0.55018(13) 0.83954(12) 0.0188(7) Uani d . 1 . .
C C12 0.4858(3) 0.54234(16) 0.88318(13) 0.0236(7) Uani d . 1 . .
H H5 0.4638 0.5326 0.9157 0.028 Uiso calc R 1 . .
C C13 0.5790(3) 0.55129(15) 0.86942(13) 0.0222(7) Uani d . 1 . .
H H6 0.6345 0.5494 0.8905 0.027 Uiso calc R 1 . .
C C14 0.5785(2) 0.56419(13) 0.81684(12) 0.0182(7) Uani d . 1 . .
C C15 0.6604(2) 0.57713(15) 0.78858(12) 0.0190(6) Uani d . 1 . .
C C16 0.6625(2) 0.58652(13) 0.73604(12) 0.0184(7) Uani d . 1 . .
C C17 0.7483(2) 0.59462(14) 0.70649(13) 0.0206(7) Uani d . 1 . .
H H7 0.8132 0.5965 0.7183 0.025 Uiso calc R 1 . .
C C18 0.7188(2) 0.59913(14) 0.65858(13) 0.0193(7) Uani d . 1 . .
H H8 0.7598 0.6036 0.6303 0.023 Uiso calc R 1 . .
C C19 0.6144(2) 0.59603(14) 0.65776(12) 0.0179(6) Uani d . 1 . .
C C20 0.5562(3) 0.60169(12) 0.61511(11) 0.0176(6) Uani d . 1 . .
C C21 0.1264(2) 0.63245(14) 0.65301(12) 0.0176(6) Uani d . 1 . .
C C22 0.0628(3) 0.60131(14) 0.62333(12) 0.0212(6) Uani d . 1 . .
C C23 -0.0255(2) 0.62363(16) 0.60630(13) 0.0210(7) Uani d . 1 . .
C C24 -0.0550(3) 0.67808(15) 0.61949(12) 0.0242(7) Uani d . 1 . .
H H9 -0.1154 0.6930 0.6085 0.029 Uiso calc R 1 . .
C C25 0.0073(3) 0.70938(15) 0.64921(13) 0.0235(7) Uani d . 1 . .
C C26 0.0958(2) 0.68727(14) 0.66562(12) 0.0190(7) Uani d . 1 . .
C C27 0.0698(3) 0.54225(15) 0.60241(14) 0.0282(8) Uani d . 1 . .
H H10 0.1144 0.5161 0.6206 0.034 Uiso calc R 1 . .
C C28 0.0872(3) 0.5472(2) 0.54506(16) 0.0388(10) Uani d . 1 . .
H H11 0.1442 0.5713 0.5377 0.047 Uiso calc R 1 . .
H H12 0.0969 0.5096 0.5297 0.047 Uiso calc R 1 . .
C C29 -0.0079(3) 0.5750(2) 0.52631(14) 0.0362(9) Uani d . 1 . .
H H13 0.0048 0.6130 0.5123 0.043 Uiso calc R 1 . .
H H14 -0.0397 0.5514 0.5005 0.043 Uiso calc R 1 . .
C C30 -0.0710(3) 0.57881(17) 0.57377(12) 0.0266(7) Uani d . 1 . .
H H15 -0.1425 0.5826 0.5680 0.032 Uiso calc R 1 . .
C C31 -0.0387(3) 0.52522(16) 0.60233(16) 0.0316(9) Uani d . 1 . .
H H16 -0.0668 0.5228 0.6363 0.038 Uiso calc R 1 . .
H H17 -0.0514 0.4900 0.5836 0.038 Uiso calc R 1 . .
C C32 0.1414(3) 0.73153(15) 0.69914(14) 0.0236(7) Uani d . 1 . .
H H18 0.2132 0.7284 0.7040 0.028 Uiso calc R 1 . .
C C33 0.0800(3) 0.73458(17) 0.74768(15) 0.0317(9) Uani d . 1 . .
H H19 0.1099 0.7605 0.7723 0.038 Uiso calc R 1 . .
H H20 0.0726 0.6968 0.7630 0.038 Uiso calc R 1 . .
C C34 -0.0200(3) 0.75785(17) 0.72892(17) 0.0361(9) Uani d . 1 . .
H H21 -0.0727 0.7301 0.7344 0.043 Uiso calc R 1 . .
H H22 -0.0370 0.7936 0.7459 0.043 Uiso calc R 1 . .
C C35 -0.0014(3) 0.76741(16) 0.67217(15) 0.0297(8) Uani d . 1 . .
H H23 -0.0470 0.7940 0.6551 0.036 Uiso calc R 1 . .
C C36 0.1062(3) 0.78536(16) 0.67305(16) 0.0304(9) Uani d . 1 . .
H H24 0.1340 0.7900 0.6392 0.036 Uiso calc R 1 . .
H H25 0.1176 0.8198 0.6932 0.036 Uiso calc R 1 . .
C C37 0.2736(2) 0.53649(15) 0.88734(12) 0.0189(7) Uani d . 1 . .
C C38 0.2670(2) 0.48025(14) 0.90273(12) 0.0186(7) Uani d . 1 . .
C C39 0.2282(3) 0.46441(15) 0.94914(13) 0.0212(7) Uani d . 1 . .
C C40 0.1938(3) 0.50461(15) 0.98255(13) 0.0227(7) Uani d . 1 . .
H H26 0.1686 0.4943 1.0143 0.027 Uiso calc R 1 . .
C C41 0.1980(3) 0.56074(15) 0.96732(13) 0.0232(7) Uani d . 1 . .
C C42 0.2357(2) 0.57668(16) 0.92060(11) 0.0197(6) Uani d . 1 . .
C C43 0.2925(2) 0.42606(16) 0.87574(12) 0.0222(7) Uani d . 1 . .
H H27 0.3405 0.4298 0.8479 0.027 Uiso calc R 1 . .
C C44 0.1959(3) 0.39683(15) 0.86230(14) 0.0266(8) Uani d . 1 . .
H H28 0.2071 0.3633 0.8410 0.032 Uiso calc R 1 . .
H H29 0.1517 0.4231 0.8447 0.032 Uiso calc R 1 . .
C C45 0.1533(3) 0.37936(16) 0.91414(14) 0.0266(8) Uani d . 1 . .
H H30 0.0901 0.3979 0.9204 0.032 Uiso calc R 1 . .
H H31 0.1451 0.3379 0.9165 0.032 Uiso calc R 1 . .
C C46 0.2322(3) 0.40071(15) 0.95084(13) 0.0234(7) Uani d . 1 . .
H H32 0.2309 0.3835 0.9849 0.028 Uiso calc R 1 . .
C C47 0.3254(3) 0.39016(15) 0.92037(13) 0.0239(7) Uani d . 1 . .
H H33 0.3844 0.4052 0.9368 0.029 Uiso calc R 1 . .
H H34 0.3347 0.3499 0.9117 0.029 Uiso calc R 1 . .
C C48 0.2371(3) 0.64033(16) 0.91986(15) 0.0280(8) Uani d . 1 . .
H H35 0.2381 0.6581 0.8860 0.034 Uiso calc R 1 . .
C C49 0.3192(3) 0.65886(18) 0.95576(15) 0.0352(9) Uani d . 1 . .
H H36 0.3292 0.7002 0.9545 0.042 Uiso calc R 1 . .
H H37 0.3811 0.6397 0.9476 0.042 Uiso calc R 1 . .
C C50 0.2801(3) 0.63983(19) 1.00826(15) 0.0362(10) Uani d . 1 . .
H H38 0.3229 0.6110 1.0235 0.043 Uiso calc R 1 . .
H H39 0.2743 0.6723 1.0313 0.043 Uiso calc R 1 . .
C C51 0.1789(3) 0.61486(16) 0.99531(14) 0.0294(8) Uani d . 1 . .
H H40 0.1323 0.6119 1.0238 0.035 Uiso calc R 1 . .
C C52 0.1472(3) 0.65382(17) 0.95236(15) 0.0316(9) Uani d . 1 . .
H H41 0.1437 0.6940 0.9623 0.038 Uiso calc R 1 . .
H H42 0.0855 0.6419 0.9367 0.038 Uiso calc R 1 . .
C C53 0.7553(2) 0.58019(15) 0.81633(12) 0.0202(6) Uani d . 1 . .
C C54 0.8241(3) 0.53752(15) 0.81213(13) 0.0207(7) Uani d . 1 . .
C C55 0.9140(2) 0.53900(14) 0.83714(13) 0.0216(7) Uani d . 1 . .
C C56 0.9363(3) 0.58279(13) 0.86966(12) 0.0218(6) Uani d . 1 . .
H H43 0.9958 0.5837 0.8876 0.026 Uiso calc R 1 . .
C C57 0.8672(3) 0.62529(14) 0.87476(13) 0.0213(7) Uani d . 1 . .
C C58 0.7796(2) 0.62471(14) 0.84838(13) 0.0209(7) Uani d . 1 . .
C C59 0.8166(3) 0.48025(14) 0.78809(13) 0.0228(7) Uani d . 1 . .
H H44 0.7677 0.4765 0.7607 0.027 Uiso calc R 1 . .
C C60 0.8078(3) 0.43738(15) 0.83175(14) 0.0268(8) Uani d . 1 . .
H H45 0.7907 0.3993 0.8192 0.032 Uiso calc R 1 . .
H H46 0.7580 0.4496 0.8561 0.032 Uiso calc R 1 . .
C C61 0.9109(3) 0.43758(15) 0.85567(15) 0.0272(8) Uani d . 1 . .
H H47 0.9080 0.4475 0.8915 0.033 Uiso calc R 1 . .
H H48 0.9430 0.4004 0.8519 0.033 Uiso calc R 1 . .
C C62 0.9636(2) 0.48334(15) 0.82547(14) 0.0239(7) Uani d . 1 . .
H H49 1.0360 0.4834 0.8285 0.029 Uiso calc R 1 . .
C C63 0.9240(3) 0.47133(15) 0.77297(15) 0.0283(7) Uani d . 1 . .
H H50 0.9375 0.4324 0.7616 0.034 Uiso calc R 1 . .
H H51 0.9466 0.4990 0.7478 0.034 Uiso calc R 1 . .
C C64 0.7287(3) 0.67948(15) 0.86165(14) 0.0255(8) Uani d . 1 . .
H H52 0.6571 0.6804 0.8554 0.031 Uiso calc R 1 . .
C C65 0.7883(3) 0.72784(16) 0.83714(16) 0.0318(9) Uani d . 1 . .
H H53 0.8005 0.7200 0.8014 0.038 Uiso calc R 1 . .
H H54 0.7543 0.7645 0.8403 0.038 Uiso calc R 1 . .
C C66 0.8835(3) 0.72762(17) 0.86721(17) 0.0345(9) Uani d . 1 . .
H H55 0.9399 0.7201 0.8453 0.041 Uiso calc R 1 . .
H H56 0.8934 0.7641 0.8845 0.041 Uiso calc R 1 . .
C C67 0.8689(3) 0.67954(16) 0.90487(14) 0.0267(8) Uani d . 1 . .
H H57 0.9136 0.6798 0.9343 0.032 Uiso calc R 1 . .
C C68 0.7601(3) 0.68591(16) 0.91685(15) 0.0285(8) Uani d . 1 . .
H H58 0.7437 0.7233 0.9310 0.034 Uiso calc R 1 . .
H H59 0.7350 0.6554 0.9385 0.034 Uiso calc R 1 . .
C C69 0.6062(2) 0.60523(14) 0.56462(13) 0.0194(7) Uani d . 1 . .
C C70 0.6239(3) 0.55670(14) 0.53614(13) 0.0207(7) Uani d . 1 . .
C C71 0.6688(3) 0.55850(15) 0.48903(13) 0.0227(7) Uani d . 1 . .
C C72 0.6979(3) 0.60917(15) 0.46822(13) 0.0234(7) Uani d . 1 . .
H H60 0.7281 0.6105 0.4364 0.028 Uiso calc R 1 . .
C C73 0.6815(3) 0.65802(15) 0.49559(13) 0.0215(7) Uani d . 1 . .
C C74 0.6356(3) 0.65610(14) 0.54295(12) 0.0196(7) Uani d . 1 . .
C C75 0.6077(3) 0.49439(15) 0.54757(14) 0.0250(8) Uani d . 1 . .
H H61 0.5579 0.4857 0.5736 0.030 Uiso calc R 1 . .
C C76 0.7095(3) 0.46907(16) 0.55612(14) 0.0288(8) Uani d . 1 . .
H H62 0.7049 0.4299 0.5689 0.035 Uiso calc R 1 . .
H H63 0.7471 0.4921 0.5802 0.035 Uiso calc R 1 . .
C C77 0.7573(3) 0.47029(16) 0.50378(15) 0.0299(8) Uani d . 1 . .
H H64 0.7725 0.4317 0.4920 0.036 Uiso calc R 1 . .
H H65 0.8175 0.4931 0.5039 0.036 Uiso calc R 1 . .
C C78 0.6776(3) 0.49819(15) 0.47105(14) 0.0251(8) Uani d . 1 . .
H H66 0.6854 0.4933 0.4342 0.030 Uiso calc R 1 . .
C C79 0.5853(3) 0.47246(15) 0.49373(14) 0.0269(8) Uani d . 1 . .
H H67 0.5839 0.4308 0.4916 0.032 Uiso calc R 1 . .
H H68 0.5250 0.4887 0.4796 0.032 Uiso calc R 1 . .
C C80 0.6241(3) 0.71746(14) 0.55870(13) 0.0240(7) Uani d . 1 . .
H H69 0.6150 0.7243 0.5952 0.029 Uiso calc R 1 . .
C C81 0.5465(3) 0.74391(16) 0.52359(14) 0.0318(9) Uani d . 1 . .
H H70 0.4865 0.7209 0.5233 0.038 Uiso calc R 1 . .
H H71 0.5302 0.7828 0.5342 0.038 Uiso calc R 1 . .
C C82 0.5950(3) 0.74403(17) 0.47160(14) 0.0309(9) Uani d . 1 . .
H H72 0.5996 0.7828 0.4579 0.037 Uiso calc R 1 . .
H H73 0.5590 0.7199 0.4478 0.037 Uiso calc R 1 . .
C C83 0.6973(3) 0.71939(15) 0.48287(14) 0.0255(8) Uani d . 1 . .
H H74 0.7484 0.7272 0.4573 0.031 Uiso calc R 1 . .
C C84 0.7167(3) 0.74327(15) 0.53501(14) 0.0267(8) Uani d . 1 . .
H H75 0.7168 0.7850 0.5357 0.032 Uiso calc R 1 . .
H H76 0.7773 0.7285 0.5500 0.032 Uiso calc R 1 . .
C C85 0.4370(2) 0.49895(13) 0.71155(11) 0.0171(6) Uani d . 1 . .
C C86 0.3856(3) 0.47489(13) 0.66655(12) 0.0195(7) Uani d . 1 . .
O O1 0.42843(19) 0.47225(10) 0.62633(9) 0.0263(5) Uani d . 1 . .
C C87 0.2857(3) 0.45039(14) 0.67217(13) 0.0201(7) Uani d . 1 . .
C C88 0.2428(3) 0.42390(16) 0.63133(13) 0.0250(7) Uani d . 1 . .
H H77 0.2748 0.4235 0.5999 0.030 Uiso calc R 1 . .
C C89 0.1530(3) 0.39800(16) 0.63688(15) 0.0313(9) Uani d . 1 . .
H H78 0.1239 0.3795 0.6092 0.038 Uiso calc R 1 . .
C C90 0.1055(3) 0.39906(17) 0.68262(15) 0.0294(8) Uani d . 1 . .
H H79 0.0441 0.3813 0.6863 0.035 Uiso calc R 1 . .
C C91 0.1480(2) 0.42617(16) 0.72285(14) 0.0266(7) Uani d . 1 . .
H H80 0.1151 0.4273 0.7540 0.032 Uiso calc R 1 . .
C C92 0.2382(2) 0.45174(14) 0.71820(13) 0.0222(7) Uani d . 1 . .
H H81 0.2673 0.4700 0.7460 0.027 Uiso calc R 1 . .
C C93 0.4815(3) 0.45236(13) 0.74140(12) 0.0192(7) Uani d . 1 . .
O O2 0.43546(18) 0.43177(9) 0.77624(9) 0.0258(5) Uani d . 1 . .
C C94 0.5769(2) 0.42788(14) 0.72622(13) 0.0214(6) Uani d . 1 . .
C C95 0.6074(3) 0.37769(16) 0.74905(15) 0.0316(9) Uani d . 1 . .
H H82 0.5680 0.3607 0.7740 0.038 Uiso calc R 1 . .
C C96 0.6941(3) 0.35283(19) 0.73569(17) 0.0399(11) Uani d . 1 . .
H H83 0.7139 0.3188 0.7515 0.048 Uiso calc R 1 . .
C C97 0.7521(3) 0.37680(18) 0.69979(15) 0.0352(9) Uani d . 1 . .
H H84 0.8118 0.3596 0.6907 0.042 Uiso calc R 1 . .
C C98 0.7225(3) 0.42642(18) 0.67688(13) 0.0280(7) Uani d . 1 . .
H H85 0.7629 0.4434 0.6524 0.034 Uiso calc R 1 . .
C C99 0.6343(3) 0.45177(15) 0.68928(13) 0.0243(7) Uani d . 1 . .
H H86 0.6137 0.4851 0.6726 0.029 Uiso calc R 1 . .
O O3 0.4412(2) 0.66973(9) 0.74226(9) 0.0245(5) Uani d . 1 B .
H H87 0.4193 0.6924 0.7209 0.037 Uiso calc R 1 B .
C C100 0.4651(4) 0.69959(19) 0.78646(17) 0.0450(12) Uani d . 1 . .
H H88 0.4990 0.7352 0.7782 0.054 Uiso calc R 1 A 1
H H89 0.5079 0.6765 0.8080 0.054 Uiso calc R 1 A 1
C C101 0.3663(16) 0.7123(5) 0.8138(6) 0.066(6) Uani d P 0.64(3) B 1
H H90 0.3796 0.7266 0.8474 0.099 Uiso calc PR 0.64(3) B 1
H H91 0.3281 0.6775 0.8161 0.099 Uiso calc PR 0.64(3) B 1
H H92 0.3299 0.7406 0.7948 0.099 Uiso calc PR 0.64(3) B 1
C C108 0.4094(12) 0.7009(8) 0.8270(6) 0.035(4) Uiso d P 0.36(3) B 2
H H109 0.4275 0.7334 0.8477 0.053 Uiso calc PR 0.36(3) B 2
H H110 0.4186 0.6661 0.8462 0.053 Uiso calc PR 0.36(3) B 2
H H111 0.3411 0.7042 0.8171 0.053 Uiso calc PR 0.36(3) B 2
O O4 0.4260(2) 0.75960(11) 0.68175(11) 0.0391(7) Uani d . 1 . .
H H93 0.4766 0.7789 0.6857 0.059 Uiso calc R 1 B .
C C102 0.3915(3) 0.76653(18) 0.63237(16) 0.0360(9) Uani d . 1 B .
H H94 0.3224 0.7551 0.6309 0.043 Uiso calc R 1 . .
H H95 0.4285 0.7414 0.6098 0.043 Uiso calc R 1 . .
C C103 0.4007(3) 0.82635(19) 0.61425(16) 0.0404(11) Uani d . 1 . .
H H96 0.3757 0.8290 0.5801 0.061 Uiso calc R 1 B .
H H97 0.4692 0.8376 0.6148 0.061 Uiso calc R 1 . .
H H98 0.3633 0.8514 0.6361 0.061 Uiso calc R 1 . .
O O5 0.5984(2) 0.81923(11) 0.69331(12) 0.0389(7) Uani d . 1 . .
H H99 0.5867 0.8521 0.7034 0.058 Uiso calc R 1 . .
C C104 0.6699(3) 0.79347(16) 0.72533(17) 0.0330(8) Uani d . 1 . .
H H100 0.6419 0.7855 0.7586 0.040 Uiso calc R 1 B .
H H101 0.7267 0.8187 0.7295 0.040 Uiso calc R 1 . .
C C105 0.6994(4) 0.73945(19) 0.69992(19) 0.0465(12) Uani d . 1 B .
H H102 0.7479 0.7199 0.7204 0.070 Uiso calc R 1 . .
H H103 0.7273 0.7481 0.6671 0.070 Uiso calc R 1 . .
H H104 0.6424 0.7152 0.6957 0.070 Uiso calc R 1 . .
Cl Cl1 -0.07824(13) 0.68353(5) 1.05176(5) 0.0639(4) Uani d . 1 . .
Cl Cl2 0.07210(11) 0.68437(7) 1.12777(7) 0.0763(5) Uani d . 1 . .
C C106 -0.0340(3) 0.65222(19) 1.10673(18) 0.0438(11) Uani d . 1 . .
H H105 -0.0211 0.6117 1.1004 0.053 Uiso calc R 1 . .
H H106 -0.0842 0.6548 1.1331 0.053 Uiso calc R 1 . .
Cl Cl3 0.6255(3) 0.70768(16) 1.10792(12) 0.1955(18) Uani d . 1 . .
Cl Cl4 0.5441(3) 0.6591(3) 1.02269(17) 0.306(4) Uani d . 1 . .
C C107 0.6308(10) 0.6651(7) 1.0628(6) 0.323(14) Uani d . 1 . .
H H107 0.6413 0.6271 1.0772 0.387 Uiso calc R 1 . .
H H108 0.6903 0.6745 1.0438 0.387 Uiso calc R 1 . .

loop_
_atom_site_aniso_label
_atom_site_aniso_U_11
_atom_site_aniso_U_22
_atom_site_aniso_U_33
_atom_site_aniso_U_12
_atom_site_aniso_U_13
_atom_site_aniso_U_23
Ru1 0.01529(11) 0.01482(11) 0.01450(11) 0.00043(10) 0.00101(10) 0.00143(10)
N1 0.0198(13) 0.0147(13) 0.0155(13) 0.0010(11) 0.0024(11) -0.0013(10)
N2 0.0158(12) 0.0148(12) 0.0143(12) 0.0019(11) 0.0021(10) 0.0011(11)
N3 0.0177(13) 0.0203(14) 0.0136(13) -0.0019(11) 0.0008(11) 0.0017(10)
N4 0.0131(13) 0.0178(13) 0.0196(13) 0.0012(10) 0.0020(10) 0.0035(10)
C1 0.0221(17) 0.0150(14) 0.0144(14) 0.0003(13) 0.0003(13) -0.0002(11)
C2 0.0252(17) 0.0218(16) 0.0146(16) -0.0042(14) -0.0049(13) 0.0024(13)
C3 0.0192(16) 0.0254(18) 0.0200(17) 0.0008(14) -0.0022(13) 0.0007(13)
C4 0.0182(16) 0.0155(15) 0.0171(16) 0.0021(12) -0.0016(13) 0.0019(12)
C5 0.0164(15) 0.0156(15) 0.0193(16) 0.0007(12) -0.0017(13) -0.0005(12)
C6 0.0168(14) 0.0131(13) 0.0222(16) -0.0004(11) 0.0041(14) -0.0012(13)
C7 0.0178(15) 0.0204(17) 0.0241(17) 0.0013(13) -0.0001(13) 0.0037(13)
C8 0.0196(15) 0.0197(15) 0.0231(16) -0.0009(15) 0.0036(13) 0.0011(14)
C9 0.0188(15) 0.0177(16) 0.0161(15) 0.0000(13) 0.0039(12) 0.0005(12)
C10 0.0221(16) 0.0130(15) 0.0220(17) -0.0029(13) 0.0034(14) 0.0005(13)
C11 0.0229(17) 0.0186(15) 0.0149(15) -0.0003(13) 0.0022(13) 0.0021(12)
C12 0.0236(17) 0.0311(19) 0.0162(16) 0.0026(15) -0.0041(14) 0.0046(14)
C13 0.0236(18) 0.0256(17) 0.0174(16) 0.0021(14) -0.0010(13) 0.0038(13)
C14 0.0202(16) 0.0197(16) 0.0147(15) 0.0007(12) -0.0008(12) 0.0023(12)
C15 0.0197(15) 0.0167(14) 0.0207(15) 0.0007(14) -0.0013(12) -0.0004(13)
C16 0.0151(14) 0.0164(16) 0.0237(18) -0.0020(12) -0.0038(13) 0.0058(12)
C17 0.0167(15) 0.0209(16) 0.0241(17) 0.0008(13) 0.0011(13) 0.0018(13)
C18 0.0163(15) 0.0229(16) 0.0187(16) 0.0003(13) 0.0032(13) 0.0062(13)
C19 0.0190(16) 0.0174(15) 0.0173(16) 0.0006(13) 0.0046(13) -0.0001(12)
C20 0.0204(15) 0.0144(14) 0.0179(15) -0.0005(14) 0.0029(14) 0.0026(11)
C21 0.0164(15) 0.0212(16) 0.0151(15) 0.0005(13) 0.0001(13) 0.0045(12)
C22 0.0183(15) 0.0277(17) 0.0177(15) -0.0003(15) 0.0003(15) -0.0008(12)
C23 0.0179(15) 0.0290(18) 0.0162(16) -0.0009(14) 0.0003(13) 0.0014(13)
C24 0.0198(16) 0.0300(18) 0.0229(17) 0.0048(16) -0.0024(15) 0.0042(13)
C25 0.0235(17) 0.0241(18) 0.0227(18) 0.0036(14) -0.0012(14) 0.0038(14)
C26 0.0185(15) 0.0217(16) 0.0167(16) 0.0003(13) 0.0018(13) -0.0004(13)
C27 0.0265(19) 0.0236(17) 0.035(2) 0.0016(16) -0.0029(17) -0.0071(14)
C28 0.028(2) 0.047(3) 0.042(2) -0.0086(18) 0.0059(18) -0.020(2)
C29 0.0294(19) 0.054(3) 0.0256(19) -0.010(2) 0.0034(15) -0.016(2)
C30 0.0203(16) 0.041(2) 0.0188(15) -0.0096(18) 0.0017(13) -0.0038(15)
C31 0.033(2) 0.0254(19) 0.036(2) -0.0053(16) 0.0018(17) -0.0048(16)
C32 0.0255(18) 0.0183(17) 0.0270(19) 0.0030(14) -0.0025(15) -0.0008(14)
C33 0.036(2) 0.0290(19) 0.030(2) 0.0052(17) 0.0020(17) -0.0063(15)
C34 0.0303(19) 0.036(2) 0.042(2) 0.0084(17) 0.003(2) -0.012(2)
C35 0.0237(18) 0.0258(19) 0.040(2) 0.0060(15) -0.0088(16) -0.0015(16)
C36 0.036(2) 0.0205(18) 0.035(2) -0.0008(16) -0.0097(17) 0.0017(16)
C37 0.0191(16) 0.0215(16) 0.0161(16) 0.0004(13) -0.0002(13) 0.0009(13)
C38 0.0183(16) 0.0218(16) 0.0158(15) 0.0008(13) 0.0008(13) 0.0016(13)
C39 0.0203(17) 0.0266(18) 0.0167(16) -0.0032(14) 0.0025(13) 0.0042(13)
C40 0.0244(18) 0.0252(18) 0.0183(17) -0.0039(15) 0.0017(14) 0.0042(14)
C41 0.0223(17) 0.0295(19) 0.0179(16) -0.0008(14) -0.0015(13) 0.0000(13)
C42 0.0213(15) 0.0225(16) 0.0155(15) 0.0007(15) -0.0002(12) 0.0016(14)
C43 0.0219(15) 0.0235(16) 0.0212(16) 0.0024(15) 0.0019(13) 0.0036(15)
C44 0.034(2) 0.0208(18) 0.0246(18) 0.0026(15) -0.0031(16) 0.0017(14)
C45 0.0243(18) 0.0245(18) 0.031(2) -0.0029(15) 0.0030(15) 0.0037(15)
C46 0.0286(18) 0.0221(17) 0.0195(17) -0.0059(15) -0.0007(14) 0.0048(13)
C47 0.0254(17) 0.0224(17) 0.0240(18) 0.0022(15) -0.0001(15) 0.0066(14)
C48 0.034(2) 0.0239(18) 0.0262(19) -0.0009(16) 0.0008(16) 0.0005(15)
C49 0.042(2) 0.031(2) 0.032(2) -0.0095(19) -0.0029(19) -0.0046(17)
C50 0.042(2) 0.040(2) 0.026(2) -0.013(2) -0.0039(18) -0.0048(17)
C51 0.034(2) 0.0280(19) 0.0258(19) -0.0014(17) 0.0055(16) -0.0077(15)
C52 0.033(2) 0.030(2) 0.032(2) 0.0035(17) -0.0008(17) -0.0097(16)
C53 0.0190(15) 0.0228(17) 0.0187(15) 0.0005(14) -0.0005(12) 0.0026(14)
C54 0.0196(16) 0.0201(16) 0.0224(17) -0.0002(13) 0.0012(14) 0.0016(13)
C55 0.0202(17) 0.0201(16) 0.0244(17) 0.0005(13) 0.0003(13) 0.0010(13)
C56 0.0216(15) 0.0203(16) 0.0234(16) 0.0010(16) 0.0001(14) -0.0008(13)
C57 0.0225(17) 0.0175(16) 0.0238(18) 0.0017(14) -0.0020(14) -0.0007(13)
C58 0.0210(16) 0.0200(16) 0.0217(17) 0.0034(13) -0.0030(14) 0.0025(13)
C59 0.0240(17) 0.0201(16) 0.0244(18) 0.0027(14) -0.0036(14) -0.0048(13)
C60 0.0294(19) 0.0182(17) 0.033(2) -0.0002(14) -0.0016(16) -0.0009(14)
C61 0.0214(17) 0.0238(19) 0.036(2) 0.0019(14) -0.0022(15) -0.0007(15)
C62 0.0187(17) 0.0226(17) 0.0305(19) 0.0019(13) -0.0032(14) -0.0024(14)
C63 0.0259(18) 0.0298(18) 0.0291(18) 0.0026(14) 0.0029(17) -0.0083(16)
C64 0.0220(17) 0.0234(18) 0.031(2) 0.0063(14) -0.0017(15) -0.0004(15)
C65 0.037(2) 0.0213(18) 0.037(2) 0.0046(17) -0.0019(18) 0.0032(16)
C66 0.035(2) 0.0245(19) 0.044(2) -0.0028(17) -0.0014(19) -0.0028(17)
C67 0.0264(18) 0.0235(18) 0.030(2) 0.0027(15) -0.0072(16) -0.0065(15)
C68 0.032(2) 0.0251(18) 0.029(2) 0.0048(16) -0.0037(16) -0.0075(15)
C69 0.0190(16) 0.0206(17) 0.0187(16) 0.0006(13) -0.0008(13) 0.0008(13)
C70 0.0216(16) 0.0185(16) 0.0220(17) -0.0004(13) 0.0020(14) -0.0021(13)
C71 0.0235(17) 0.0217(17) 0.0229(17) -0.0030(14) 0.0043(14) -0.0052(13)
C72 0.0276(18) 0.0219(17) 0.0205(17) -0.0016(14) 0.0058(14) -0.0038(14)
C73 0.0255(17) 0.0222(17) 0.0168(16) 0.0001(14) 0.0031(14) -0.0015(13)
C74 0.0246(17) 0.0196(16) 0.0146(15) 0.0031(14) -0.0009(13) -0.0004(12)
C75 0.0290(19) 0.0189(17) 0.0272(19) -0.0038(15) 0.0095(15) 0.0003(14)
C76 0.036(2) 0.0229(18) 0.028(2) 0.0002(16) 0.0011(16) 0.0012(15)
C77 0.031(2) 0.0253(19) 0.033(2) 0.0013(16) 0.0060(17) -0.0046(16)
C78 0.0316(19) 0.0217(17) 0.0221(18) -0.0051(15) 0.0073(15) -0.0041(14)
C79 0.032(2) 0.0205(17) 0.0281(19) -0.0025(15) 0.0031(15) -0.0029(14)
C80 0.035(2) 0.0195(17) 0.0169(16) 0.0034(15) 0.0039(15) -0.0013(13)
C81 0.041(2) 0.0258(18) 0.0287(19) 0.0098(18) -0.0008(17) 0.0036(15)
C82 0.040(2) 0.0268(19) 0.0263(19) 0.0043(17) 0.0026(16) 0.0071(15)
C83 0.035(2) 0.0199(17) 0.0220(18) -0.0022(15) 0.0055(15) -0.0005(14)
C84 0.033(2) 0.0208(17) 0.0263(19) -0.0050(15) -0.0010(16) -0.0027(14)
C85 0.0150(14) 0.0181(14) 0.0183(15) -0.0043(14) 0.0031(13) 0.0009(11)
C86 0.0248(17) 0.0148(15) 0.0189(16) -0.0011(13) -0.0001(14) -0.0016(12)
O1 0.0293(14) 0.0272(13) 0.0224(12) -0.0029(11) 0.0053(11) -0.0033(10)
C87 0.0249(17) 0.0149(15) 0.0206(17) -0.0019(13) -0.0029(14) -0.0034(13)
C88 0.0274(17) 0.0228(16) 0.0248(17) -0.0029(16) 0.0014(14) -0.0059(15)
C89 0.037(2) 0.027(2) 0.030(2) -0.0093(17) 0.0023(17) -0.0086(16)
C90 0.0255(19) 0.031(2) 0.031(2) -0.0121(16) 0.0039(16) 0.0002(16)
C91 0.0239(16) 0.0307(17) 0.0251(17) -0.0043(15) 0.0027(14) 0.0003(18)
C92 0.0233(16) 0.0209(16) 0.0225(18) -0.0004(13) 0.0004(14) 0.0004(13)
C93 0.0238(16) 0.0119(15) 0.0219(17) -0.0030(13) -0.0017(13) 0.0015(12)
O2 0.0310(12) 0.0204(11) 0.0260(11) 0.0014(11) 0.0073(12) 0.0069(10)
C94 0.0240(16) 0.0185(14) 0.0216(14) 0.0042(13) -0.0028(14) 0.0024(14)
C95 0.035(2) 0.026(2) 0.033(2) 0.0108(17) 0.0037(17) 0.0094(16)
C96 0.043(2) 0.037(2) 0.040(3) 0.0173(19) 0.001(2) 0.0098(19)
C97 0.035(2) 0.039(2) 0.031(2) 0.0159(19) -0.0006(17) -0.0042(18)
C98 0.0281(17) 0.0322(19) 0.0237(17) 0.0011(17) 0.0015(14) -0.0032(17)
C99 0.0274(18) 0.0240(18) 0.0214(17) 0.0005(15) -0.0029(15) -0.0007(14)
O3 0.0337(13) 0.0156(11) 0.0241(12) -0.0006(11) -0.0004(11) -0.0022(9)
C100 0.062(3) 0.033(2) 0.040(3) 0.009(2) -0.024(2) -0.0118(18)
C101 0.100(13) 0.034(5) 0.064(8) -0.026(6) 0.050(9) -0.020(5)
O4 0.0492(19) 0.0260(14) 0.0423(17) -0.0019(14) -0.0107(15) 0.0048(12)
C102 0.036(2) 0.039(2) 0.034(2) -0.0038(19) 0.0023(18) -0.0016(18)
C103 0.045(2) 0.043(3) 0.034(2) 0.015(2) -0.008(2) 0.0043(19)
O5 0.0453(17) 0.0197(13) 0.0516(19) 0.0039(12) -0.0106(15) -0.0055(12)
C104 0.037(2) 0.0311(19) 0.031(2) -0.0010(16) -0.008(2) -0.0012(18)
C105 0.048(3) 0.036(2) 0.056(3) 0.013(2) -0.021(2) -0.011(2)
Cl1 0.0952(12) 0.0406(6) 0.0560(8) 0.0150(7) -0.0176(8) 0.0031(5)
Cl2 0.0501(8) 0.0653(9) 0.1134(13) 0.0036(7) -0.0193(9) -0.0414(9)
C106 0.043(3) 0.035(2) 0.053(3) 0.000(2) -0.007(2) 0.004(2)
Cl3 0.295(5) 0.171(3) 0.121(2) 0.092(3) 0.006(3) 0.048(2)
Cl4 0.084(2) 0.624(12) 0.209(4) -0.015(4) -0.017(2) -0.092(6)
C107 0.238(14) 0.39(2) 0.337(19) 0.255(16) -0.232(15) -0.311(18)

loop_
_atom_type_symbol
_atom_type_description
_atom_type_scat_dispersion_real
_atom_type_scat_dispersion_imag
_atom_type_scat_source
Ru Ru -1.2594 0.8363 'International Tables Vol C Tables 4.2.6.8 and 6.1.1.4'
Cl Cl 0.1484 0.1585 'International Tables Vol C Tables 4.2.6.8 and 6.1.1.4'
O O 0.0106 0.0060 'International Tables Vol C Tables 4.2.6.8 and 6.1.1.4'
N N 0.0061 0.0033 'International Tables Vol C Tables 4.2.6.8 and 6.1.1.4'
C C 0.0033 0.0016 'International Tables Vol C Tables 4.2.6.8 and 6.1.1.4'
H H 0.0000 0.0000 'International Tables Vol C Tables 4.2.6.8 and 6.1.1.4'

loop_
_geom_angle_atom_site_label_1
_geom_angle_atom_site_label_2
_geom_angle_atom_site_label_3
_geom_angle
_geom_angle_publ_flag
C85 Ru1 N1 92.59(12) yes
C85 Ru1 N2 95.65(13) yes
C85 Ru1 N3 93.48(12) yes
C85 Ru1 N4 95.80(13) yes
N1 Ru1 N2 90.53(10) yes
N1 Ru1 N3 173.93(11) yes
N1 Ru1 N4 89.12(11) yes
N2 Ru1 N3 88.98(10) yes
N2 Ru1 N4 168.55(11) yes
N3 Ru1 N4 90.16(11) yes
C85 Ru1 O3 177.46(12) yes
N1 Ru1 O3 84.89(10) yes
N2 Ru1 O3 84.09(10) yes
N3 Ru1 O3 89.05(10) yes
N4 Ru1 O3 84.48(10) yes
C1 N1 C4 107.6(3) no
Ru1 N1 C1 126.6(2) no
Ru1 N1 C4 125.7(2) no
C6 N2 C9 107.7(3) no
Ru1 N2 C6 125.7(2) no
Ru1 N2 C9 126.6(2) no
C11 N3 C14 106.9(3) no
Ru1 N3 C11 126.6(2) no
Ru1 N3 C14 126.5(2) no
C16 N4 C19 107.0(3) no
Ru1 N4 C16 126.7(2) no
Ru1 N4 C19 126.2(2) no
N1 C1 C20 125.6(3) no
N1 C1 C2 108.8(3) no
C20 C1 C2 125.4(3) no
C1 C2 C3 107.5(3) no
C3 C2 H1 126.3 no
C1 C2 H1 126.3 no
C2 C3 C4 107.6(3) no
C2 C3 H2 126.2 no
C4 C3 H2 126.2 no
N1 C4 C5 126.0(3) no
N1 C4 C3 108.4(3) no
C3 C4 C5 125.6(3) no
C4 C5 C6 125.4(3) no
C4 C5 C21 118.5(3) no
C6 C5 C21 115.9(3) no
N2 C6 C5 126.5(3) no
N2 C6 C7 108.8(3) no
C5 C6 C7 124.7(3) no
C8 C7 C6 107.2(3) no
C8 C7 H3 126.4 no
C6 C7 H3 126.4 no
C7 C8 C9 107.8(3) no
C7 C8 H4 126.1 no
C9 C8 H4 126.1 no
N2 C9 C10 126.5(3) no
N2 C9 C8 108.6(3) no
C8 C9 C10 124.9(3) no
C9 C10 C11 124.7(3) no
C9 C10 C37 118.5(3) no
C11 C10 C37 116.8(3) no
N3 C11 C10 125.5(3) no
N3 C11 C12 108.9(3) no
C10 C11 C12 125.2(3) no
C11 C12 C13 107.6(3) no
C13 C12 H5 126.2 no
C11 C12 H5 126.2 no
C12 C13 C14 107.2(3) no
C12 C13 H6 126.4 no
C14 C13 H6 126.4 no
N3 C14 C15 125.6(3) no
N3 C14 C13 109.4(3) no
C13 C14 C15 125.0(3) no
C14 C15 C16 126.0(3) no
C14 C15 C53 116.5(3) no
C16 C15 C53 117.6(3) no
N4 C16 C15 124.9(3) no
N4 C16 C17 109.5(3) no
C15 C16 C17 125.6(3) no
C16 C17 C18 106.7(3) no
C18 C17 H7 126.6 no
C16 C17 H7 126.6 no
C17 C18 C19 108.1(3) no
C17 C18 H8 126.0 no
C19 C18 H8 126.0 no
N4 C19 C20 126.0(3) no
N4 C19 C18 108.6(3) no
C18 C19 C20 125.4(3) no
C1 C20 C19 124.9(3) no
C1 C20 C69 117.0(3) no
C19 C20 C69 118.1(3) no
C22 C21 C26 115.9(3) no
C22 C21 C5 124.9(3) no
C26 C21 C5 119.2(3) no
C21 C22 C23 122.1(3) no
C21 C22 C27 131.4(3) no
C23 C22 C27 106.5(3) no
C22 C23 C24 121.2(3) no
C24 C23 C30 132.4(3) no
C22 C23 C30 106.4(3) no
C23 C24 C25 117.4(3) no
C25 C24 H9 121.3 no
C23 C24 H9 121.3 no
C24 C25 C26 121.3(3) no
C24 C25 C35 132.2(3) no
C26 C25 C35 106.4(3) no
C25 C26 C21 122.1(3) no
C25 C26 C32 106.7(3) no
C21 C26 C32 131.1(3) no
C22 C27 C31 100.4(3) no
C22 C27 C28 107.8(3) no
C31 C27 C28 99.6(3) no
C22 C27 H10 115.6 no
C31 C27 H10 115.6 no
C28 C27 H10 115.6 no
C27 C28 C29 102.8(3) no
C29 C28 H11 111.2 no
C27 C28 H11 111.2 no
C29 C28 H12 111.2 no
C27 C28 H12 111.2 no
H11 C28 H12 109.1 no
C28 C29 C30 103.5(3) no
C30 C29 H13 111.1 no
C28 C29 H13 111.1 no
C30 C29 H14 111.1 no
C28 C29 H14 111.1 no
H13 C29 H14 109.0 no
C23 C30 C29 106.5(3) no
C23 C30 C31 99.9(3) no
C29 C30 C31 101.4(3) no
C23 C30 H15 115.6 no
C29 C30 H15 115.6 no
C31 C30 H15 115.6 no
C27 C31 C30 93.7(3) no
C27 C31 H16 113.0 no
C30 C31 H16 113.0 no
C27 C31 H17 113.0 no
C30 C31 H17 113.0 no
H16 C31 H17 110.4 no
C26 C32 C36 100.0(3) no
C26 C32 C33 107.6(3) no
C36 C32 C33 99.9(3) no
C26 C32 H18 115.7 no
C36 C32 H18 115.7 no
C33 C32 H18 115.7 no
C32 C33 C34 103.1(3) no
C32 C33 H19 111.1 no
C34 C33 H19 111.1 no
C32 C33 H20 111.1 no
C34 C33 H20 111.1 no
H19 C33 H20 109.1 no
C35 C34 C33 102.7(3) no
C35 C34 H21 111.2 no
C33 C34 H21 111.2 no
C35 C34 H22 111.2 no
C33 C34 H22 111.2 no
H21 C34 H22 109.1 no
C25 C35 C36 100.4(3) no
C25 C35 C34 106.1(3) no
C36 C35 C34 100.6(3) no
C25 C35 H23 115.8 no
C36 C35 H23 115.8 no
C34 C35 H23 115.8 no
C32 C36 C35 94.7(3) no
C32 C36 H24 112.8 no
C35 C36 H24 112.8 no
C32 C36 H25 112.8 no
C35 C36 H25 112.8 no
H24 C36 H25 110.3 no
C38 C37 C42 115.8(3) no
C38 C37 C10 120.6(3) no
C42 C37 C10 123.5(3) no
C37 C38 C39 122.7(3) no
C37 C38 C43 130.7(3) no
C39 C38 C43 106.5(3) no
C40 C39 C38 121.1(3) no
C40 C39 C46 132.6(3) no
C38 C39 C46 106.2(3) no
C39 C40 C41 116.8(3) no
C39 C40 H26 121.6 no
C41 C40 H26 121.6 no
C40 C41 C42 122.2(3) no
C40 C41 C51 131.2(3) no
C42 C41 C51 106.2(3) no
C37 C42 C41 121.3(3) no
C37 C42 C48 131.7(3) no
C41 C42 C48 106.5(3) no
C38 C43 C47 99.6(3) no
C38 C43 C44 106.9(3) no
C47 C43 C44 100.8(3) no
C38 C43 H27 115.8 no
C47 C43 H27 115.8 no
C44 C43 H27 115.8 no
C43 C44 C45 103.6(3) no
C43 C44 H28 111.0 no
C45 C44 H28 111.0 no
C43 C44 H29 111.0 no
C45 C44 H29 111.0 no
H28 C44 H29 109.0 no
C46 C45 C44 102.4(3) no
C46 C45 H30 111.3 no
C44 C45 H30 111.3 no
C46 C45 H31 111.3 no
C44 C45 H31 111.3 no
H30 C45 H31 109.2 no
C39 C46 C47 100.2(3) no
C39 C46 C45 106.3(3) no
C47 C46 C45 101.2(3) no
C39 C46 H32 115.7 no
C47 C46 H32 115.7 no
C45 C46 H32 115.7 no
C43 C47 C46 94.4(3) no
C43 C47 H33 112.8 no
C46 C47 H33 112.8 no
C43 C47 H34 112.8 no
C46 C47 H34 112.8 no
H33 C47 H34 110.3 no
C42 C48 C52 100.9(3) no
C42 C48 C49 106.5(3) no
C52 C48 C49 100.1(3) no
C42 C48 H35 115.7 no
C52 C48 H35 115.7 no
C49 C48 H35 115.7 no
C48 C49 C50 103.0(3) no
C48 C49 H36 111.2 no
C50 C49 H36 111.2 no
C48 C49 H37 111.2 no
C50 C49 H37 111.2 no
H36 C49 H37 109.1 no
C49 C50 C51 102.5(3) no
C51 C50 H38 111.3 no
C49 C50 H38 111.3 no
C51 C50 H39 111.3 no
C49 C50 H39 111.3 no
H38 C50 H39 109.2 no
C41 C51 C52 100.8(3) no
C41 C51 C50 106.2(3) no
C50 C51 C52 101.1(3) no
C41 C51 H40 115.6 no
C52 C51 H40 115.6 no
C50 C51 H40 115.6 no
C51 C52 C48 94.0(3) no
C51 C52 H41 112.9 no
C48 C52 H41 112.9 no
C51 C52 H42 112.9 no
C48 C52 H42 112.9 no
H41 C52 H42 110.3 no
C54 C53 C58 115.8(3) no
C54 C53 C15 121.1(3) no
C58 C53 C15 123.1(3) no
C53 C54 C55 122.8(3) no
C53 C54 C59 130.1(3) no
C55 C54 C59 106.6(3) no
C54 C55 C56 120.8(3) no
C56 C55 C62 132.7(3) no
C54 C55 C62 106.0(3) no
C55 C56 C57 116.8(3) no
C55 C56 H43 121.6 no
C57 C56 H43 121.6 no
C56 C57 C58 122.2(3) no
C56 C57 C67 130.9(3) no
C58 C57 C67 106.9(3) no
C57 C58 C53 121.6(3) no
C57 C58 C64 105.8(3) no
C53 C58 C64 132.6(3) no
C54 C59 C63 99.8(3) no
C54 C59 C60 105.8(3) no
C63 C59 C60 100.5(3) no
C54 C59 H44 116.1 no
C63 C59 H44 116.1 no
C60 C59 H44 116.1 no
C59 C60 C61 103.6(3) no
C59 C60 H45 111.0 no
C61 C60 H45 111.0 no
C59 C60 H46 111.0 no
C61 C60 H46 111.0 no
H45 C60 H46 109.0 no
C60 C61 C62 102.5(3) no
C62 C61 H47 111.3 no
C60 C61 H47 111.3 no
C62 C61 H48 111.3 no
C60 C61 H48 111.3 no
H47 C61 H48 109.2 no
C55 C62 C61 107.0(3) no
C55 C62 C63 100.9(3) no
C61 C62 C63 100.6(3) no
C55 C62 H49 115.5 no
C61 C62 H49 115.5 no
C63 C62 H49 115.5 no
C62 C63 C59 94.3(3) no
C62 C63 H50 112.9 no
C59 C63 H50 112.9 no
C62 C63 H51 112.9 no
C59 C63 H51 112.9 no
H50 C63 H51 110.3 no
C58 C64 C68 100.3(3) no
C58 C64 C65 106.7(3) no
C68 C64 C65 100.6(3) no
C58 C64 H52 115.7 no
C68 C64 H52 115.7 no
C65 C64 H52 115.7 no
C64 C65 C66 103.1(3) no
C66 C65 H53 111.2 no
C64 C65 H53 111.2 no
C66 C65 H54 111.2 no
C64 C65 H54 111.2 no
H53 C65 H54 109.1 no
C65 C66 C67 103.6(3) no
C67 C66 H55 111.0 no
C65 C66 H55 111.0 no
C67 C66 H56 111.0 no
C65 C66 H56 111.0 no
H55 C66 H56 109.0 no
C57 C67 C66 106.3(3) no
C57 C67 C68 100.3(3) no
C66 C67 C68 101.0(3) no
C57 C67 H57 115.7 no
C66 C67 H57 115.7 no
C68 C67 H57 115.7 no
C67 C68 C64 93.6(3) no
C67 C68 H58 113.0 no
C64 C68 H58 113.0 no
C67 C68 H59 113.0 no
C64 C68 H59 113.0 no
H58 C68 H59 110.4 no
C74 C69 C70 115.5(3) no
C74 C69 C20 123.3(3) no
C70 C69 C20 121.2(3) no
C69 C70 C71 122.7(3) no
C69 C70 C75 131.3(3) no
C71 C70 C75 105.9(3) no
C70 C71 C72 121.1(3) no
C72 C71 C78 131.9(3) no
C70 C71 C78 107.0(3) no
C71 C72 C73 117.6(3) no
C71 C72 H60 121.2 no
C73 C72 H60 121.2 no
C72 C73 C74 121.2(3) no
C72 C73 C83 131.3(3) no
C74 C73 C83 107.3(3) no
C69 C74 C73 121.9(3) no
C69 C74 C80 132.7(3) no
C73 C74 C80 105.3(3) no
C70 C75 C76 105.9(3) no
C70 C75 C79 99.5(3) no
C76 C75 C79 100.8(3) no
C70 C75 H61 116.1 no
C76 C75 H61 116.1 no
C79 C75 H61 116.1 no
C75 C76 C77 104.1(3) no
C75 C76 H62 110.9 no
C77 C76 H62 110.9 no
C75 C76 H63 110.9 no
C77 C76 H63 110.9 no
H62 C76 H63 109.0 no
C76 C77 C78 102.7(3) no
C76 C77 H64 111.2 no
C78 C77 H64 111.2 no
C76 C77 H65 111.2 no
C78 C77 H65 111.2 no
H64 C77 H65 109.1 no
C71 C78 C79 100.5(3) no
C71 C78 C77 106.2(3) no
C77 C78 C79 101.1(3) no
C71 C78 H66 115.7 no
C79 C78 H66 115.7 no
C77 C78 H66 115.7 no
C78 C79 C75 94.0(3) no
C78 C79 H67 112.9 no
C75 C79 H67 112.9 no
C78 C79 H68 112.9 no
C75 C79 H68 112.9 no
H67 C79 H68 110.3 no
C74 C80 C84 100.2(3) no
C74 C80 C81 106.8(3) no
C84 C80 C81 99.1(3) no
C74 C80 H69 116.1 no
C84 C80 H69 116.1 no
C81 C80 H69 116.1 no
C80 C81 C82 104.4(3) no
C82 C81 H70 110.9 no
C80 C81 H70 110.9 no
C82 C81 H71 110.9 no
C80 C81 H71 110.9 no
H70 C81 H71 108.9 no
C81 C82 C83 102.5(3) no
C81 C82 H72 111.3 no
C83 C82 H72 111.3 no
C81 C82 H73 111.3 no
C83 C82 H73 111.3 no
H72 C82 H73 109.2 no
C73 C83 C84 100.1(3) no
C73 C83 C82 105.9(3) no
C82 C83 C84 101.3(3) no
C73 C83 H74 115.8 no
C84 C83 H74 115.8 no
C82 C83 H74 115.8 no
C83 C84 C80 94.8(3) no
C83 C84 H75 112.8 no
C80 C84 H75 112.8 no
C83 C84 H76 112.8 no
C80 C84 H76 112.8 no
H75 C84 H76 110.2 no
C93 C85 C86 109.9(3) yes
Ru1 C85 C86 123.8(2) yes
Ru1 C85 C93 126.3(2) yes
O1 C86 C85 119.6(3) no
O1 C86 C87 120.5(3) no
C85 C86 C87 119.7(3) no
C88 C87 C92 120.4(3) no
C86 C87 C88 118.9(3) no
C92 C87 C86 120.6(3) no
C87 C88 C89 119.5(3) no
C89 C88 H77 120.3 no
C87 C88 H77 120.3 no
C88 C89 C90 120.4(4) no
C88 C89 H78 119.8 no
C90 C89 H78 119.8 no
C89 C90 C91 119.7(3) no
C91 C90 H79 120.1 no
C89 C90 H79 120.1 no
C90 C91 C92 120.8(3) no
C90 C91 H80 119.6 no
C92 C91 H80 119.6 no
C91 C92 C87 119.2(3) no
C91 C92 H81 120.4 no
C87 C92 H81 120.4 no
O2 C93 C85 119.2(3) no
O2 C93 C94 120.4(3) no
C94 C93 C85 120.1(3) no
C99 C94 C95 119.1(3) no
C99 C94 C93 122.5(3) no
C95 C94 C93 118.3(3) no
C94 C95 C96 120.6(4) no
C96 C95 H82 119.7 no
C94 C95 H82 119.7 no
C95 C96 C97 120.6(4) no
C97 C96 H83 119.7 no
C95 C96 H83 119.7 no
C96 C97 C98 119.3(4) no
C96 C97 H84 120.3 no
C98 C97 H84 120.3 no
C97 C98 C99 121.0(4) no
C97 C98 H85 119.5 no
C99 C98 H85 119.5 no
C94 C99 C98 119.3(3) no
C94 C99 H86 120.3 no
C98 C99 H86 120.3 no
Ru1 O3 C100 130.0(2) no
C100 O3 H87 109.5 no
Ru1 O3 H87 120.1 no
C108 C100 O3 124.1(8) no
O3 C100 C101 106.5(8) no
C108 C100 H88 115.7 no
O3 C100 H88 110.4 no
C101 C100 H88 110.4 no
C108 C100 H89 83.1 no
O3 C100 H89 110.4 no
C101 C100 H89 110.4 no
H88 C100 H89 108.6 no
C100 C101 H90 109.5 no
C100 C101 H91 109.5 no
H90 C101 H91 109.5 no
C100 C101 H92 109.5 no
H90 C101 H92 109.5 no
H91 C101 H92 109.5 no
C100 C108 H109 109.5 no
C100 C108 H110 109.5 no
H109 C108 H110 109.5 no
C100 C108 H111 109.5 no
H109 C108 H111 109.5 no
H110 C108 H111 109.5 no
C102 O4 H93 109.5 no
O4 C102 C103 112.5(4) no
O4 C102 H94 109.1 no
C103 C102 H94 109.1 no
O4 C102 H95 109.1 no
C103 C102 H95 109.1 no
H94 C102 H95 107.8 no
C102 C103 H96 109.5 no
C102 C103 H97 109.5 no
H96 C103 H97 109.5 no
C102 C103 H98 109.5 no
H96 C103 H98 109.5 no
H97 C103 H98 109.5 no
C104 O5 H99 109.5 no
O5 C104 C105 106.0(3) no
O5 C104 H100 110.5 no
C105 C104 H100 110.5 no
O5 C104 H101 110.5 no
C105 C104 H101 110.5 no
H100 C104 H101 108.7 no
C104 C105 H102 109.5 no
C104 C105 H103 109.5 no
H102 C105 H103 109.5 no
C104 C105 H104 109.5 no
H102 C105 H104 109.5 no
H103 C105 H104 109.5 no
Cl1 C106 Cl2 112.2(3) no
Cl2 C106 H105 109.2 no
Cl1 C106 H105 109.2 no
Cl2 C106 H106 109.2 no
Cl1 C106 H106 109.2 no
H105 C106 H106 107.9 no
Cl3 C107 Cl4 122.1(7) no
Cl3 C107 H107 106.8 no
Cl4 C107 H107 106.8 no
Cl3 C107 H108 106.8 no
Cl4 C107 H108 106.8 no
H107 C107 H108 106.6 no

loop_
_geom_bond_atom_site_label_1
_geom_bond_atom_site_label_2
_geom_bond_distance
_geom_bond_publ_flag
Ru1 C85 1.869(3) yes
Ru1 N1 2.049(3) yes
Ru1 N2 2.054(3) yes
Ru1 N3 2.056(3) yes
Ru1 N4 2.052(3) yes
Ru1 O3 2.261(2) yes
N1 C1 1.375(4) no
N1 C4 1.383(4) no
N2 C6 1.367(4) no
N2 C9 1.372(4) no
N3 C14 1.378(4) no
N3 C11 1.379(4) no
N4 C19 1.373(4) no
N4 C16 1.378(4) no
C1 C20 1.392(5) no
C1 C2 1.441(4) no
C2 C3 1.355(5) no
C2 H1 0.9500 no
C3 C4 1.444(5) no
C3 H2 0.9500 no
C4 C5 1.397(5) no
C5 C6 1.398(5) no
C5 C21 1.504(4) no
C6 C7 1.444(4) no
C7 C8 1.345(5) no
C7 H3 0.9500 no
C8 C9 1.436(4) no
C8 H4 0.9500 no
C9 C10 1.390(5) no
C10 C11 1.408(5) no
C10 C37 1.498(5) no
C11 C12 1.445(5) no
C12 C13 1.352(5) no
C12 H5 0.9500 no
C13 C14 1.442(4) no
C13 H6 0.9500 no
C14 C15 1.393(4) no
C15 C16 1.425(4) no
C15 C53 1.505(4) no
C16 C17 1.435(5) no
C17 C18 1.351(5) no
C17 H7 0.9500 no
C18 C19 1.439(4) no
C18 H8 0.9500 no
C19 C20 1.403(5) no
C20 C69 1.520(4) no
C21 C22 1.395(5) no
C21 C26 1.407(5) no
C22 C23 1.402(5) no
C22 C27 1.510(5) no
C23 C24 1.398(5) no
C23 C30 1.510(5) no
C24 C25 1.386(5) no
C24 H9 0.9500 no
C25 C26 1.398(5) no
C25 C35 1.511(5) no
C26 C32 1.516(5) no
C27 C31 1.548(5) no
C27 C28 1.560(6) no
C27 H10 1.0000 no
C28 C29 1.549(6) no
C28 H11 0.9900 no
C28 H12 0.9900 no
C29 C30 1.542(5) no
C29 H13 0.9900 no
C29 H14 0.9900 no
C30 C31 1.548(5) no
C30 H15 1.0000 no
C31 H16 0.9900 no
C31 H17 0.9900 no
C32 C36 1.533(5) no
C32 C33 1.553(5) no
C32 H18 1.0000 no
C33 C34 1.566(5) no
C33 H19 0.9900 no
C33 H20 0.9900 no
C34 C35 1.559(6) no
C34 H21 0.9900 no
C34 H22 0.9900 no
C35 C36 1.542(5) no
C35 H23 1.0000 no
C36 H24 0.9900 no
C36 H25 0.9900 no
C37 C38 1.398(5) no
C37 C42 1.404(5) no
C38 C39 1.404(4) no
C38 C43 1.515(5) no
C39 C40 1.391(5) no
C39 C46 1.511(5) no
C40 C41 1.392(5) no
C40 H26 0.9500 no
C41 C42 1.407(5) no
C41 C51 1.508(5) no
C42 C48 1.508(5) no
C43 C47 1.536(5) no
C43 C44 1.543(5) no
C43 H27 1.0000 no
C44 C45 1.563(5) no
C44 H28 0.9900 no
C44 H29 0.9900 no
C45 C46 1.550(5) no
C45 H30 0.9900 no
C45 H31 0.9900 no
C46 C47 1.541(5) no
C46 H32 1.0000 no
C47 H33 0.9900 no
C47 H34 0.9900 no
C48 C52 1.547(5) no
C48 C49 1.548(5) no
C48 H35 1.0000 no
C49 C50 1.572(6) no
C49 H36 0.9900 no
C49 H37 0.9900 no
C50 C51 1.553(6) no
C50 H38 0.9900 no
C50 H39 0.9900 no
C51 C52 1.538(6) no
C51 H40 1.0000 no
C52 H41 0.9900 no
C52 H42 0.9900 no
C53 C54 1.390(5) no
C53 C58 1.401(5) no
C54 C55 1.407(5) no
C54 C59 1.505(5) no
C55 C56 1.389(5) no
C55 C62 1.518(5) no
C56 C57 1.391(5) no
C56 H43 0.9500 no
C57 C58 1.398(5) no
C57 C67 1.518(5) no
C58 C64 1.517(5) no
C59 C63 1.547(5) no
C59 C60 1.554(5) no
C59 H44 1.0000 no
C60 C61 1.558(5) no
C60 H45 0.9900 no
C60 H46 0.9900 no
C61 C62 1.535(5) no
C61 H47 0.9900 no
C61 H48 0.9900 no
C62 C63 1.535(5) no
C62 H49 1.0000 no
C63 H50 0.9900 no
C63 H51 0.9900 no
C64 C68 1.549(5) no
C64 C65 1.555(5) no
C64 H52 1.0000 no
C65 C66 1.539(6) no
C65 H53 0.9900 no
C65 H54 0.9900 no
C66 C67 1.535(6) no
C66 H55 0.9900 no
C66 H56 0.9900 no
C67 C68 1.540(5) no
C67 H57 1.0000 no
C68 H58 0.9900 no
C68 H59 0.9900 no
C69 C74 1.398(5) no
C69 C70 1.401(5) no
C70 C71 1.406(5) no
C70 C75 1.524(5) no
C71 C72 1.383(5) no
C71 C78 1.513(5) no
C72 C73 1.388(5) no
C72 H60 0.9500 no
C73 C74 1.418(5) no
C73 C83 1.509(5) no
C74 C80 1.522(5) no
C75 C76 1.542(5) no
C75 C79 1.564(5) no
C75 H61 1.0000 no
C76 C77 1.549(5) no
C76 H62 0.9900 no
C76 H63 0.9900 no
C77 C78 1.552(5) no
C77 H64 0.9900 no
C77 H65 0.9900 no
C78 C79 1.536(5) no
C78 H66 1.0000 no
C79 H67 0.9900 no
C79 H68 0.9900 no
C80 C84 1.550(5) no
C80 C81 1.555(5) no
C80 H69 1.0000 no
C81 C82 1.545(5) no
C81 H70 0.9900 no
C81 H71 0.9900 no
C82 C83 1.555(6) no
C82 H72 0.9900 no
C82 H73 0.9900 no
C83 C84 1.531(5) no
C83 H74 1.0000 no
C84 H75 0.9900 no
C84 H76 0.9900 no
C85 C93 1.494(4) no
C85 C86 1.510(4) no
C86 O1 1.230(4) no
C86 C87 1.501(5) no
C87 C88 1.392(5) no
C87 C92 1.396(5) no
C88 C89 1.389(5) no
C88 H77 0.9500 no
C89 C90 1.390(5) no
C89 H78 0.9500 no
C90 C91 1.385(5) no
C90 H79 0.9500 no
C91 C92 1.387(5) no
C91 H80 0.9500 no
C92 H81 0.9500 no
C93 O2 1.229(4) no
C93 C94 1.493(4) no
C94 C99 1.387(5) no
C94 C95 1.402(5) no
C95 C96 1.378(5) no
C95 H82 0.9500 no
C96 C97 1.373(6) no
C96 H83 0.9500 no
C97 C98 1.387(6) no
C97 H84 0.9500 no
C98 C99 1.395(5) no
C98 H85 0.9500 no
C99 H86 0.9500 no
O3 C100 1.418(4) no
O3 H87 0.8400 no
C100 C108 1.330(16) no
C100 C101 1.573(15) no
C100 H88 0.9900 no
C100 H89 0.9900 no
C101 H90 0.9800 no
C101 H91 0.9800 no
C101 H92 0.9800 no
C108 H109 0.9800 no
C108 H110 0.9800 no
C108 H111 0.9800 no
O4 C102 1.416(5) no
O4 H93 0.8400 no
C102 C103 1.503(6) no
C102 H94 0.9900 no
C102 H95 0.9900 no
C103 H96 0.9800 no
C103 H97 0.9800 no
C103 H98 0.9800 no
O5 C104 1.441(5) no
O5 H99 0.8400 no
C104 C105 1.505(6) no
C104 H100 0.9900 no
C104 H101 0.9900 no
C105 H102 0.9800 no
C105 H103 0.9800 no
C105 H104 0.9800 no
Cl1 C106 1.758(5) no
Cl2 C106 1.741(5) no
C106 H105 0.9900 no
C106 H106 0.9900 no
Cl3 C107 1.577(9) no
Cl4 C107 1.613(10) no
C107 H107 0.9900 no
C107 H108 0.9900 no

loop_
_geom_hbond_atom_site_label_D
_geom_hbond_atom_site_label_H
_geom_hbond_atom_site_label_A
_geom_hbond_site_symmetry_A
_geom_hbond_distance_DH
_geom_hbond_distance_HA
_geom_hbond_distance_DA
_geom_hbond_angle_DHA
_geom_hbond_publ_flag
O3 H87 O4 . 0.84 1.91 2.684(4) 153 yes
O4 H93 O5 . 0.84 1.94 2.780(4) 176 yes
O5 H99 O2 3_656 0.84 1.99 2.827(4) 176 yes
C106 H105 O1 2_565 0.99 2.46 3.329(5) 146 yes
C75 H61 O1 . 1.00 2.30 3.290(4) 172 yes
C43 H27 O2 . 1.00 2.32 3.316(4) 172 yes

loop_
_geom_torsion_atom_site_label_1
_geom_torsion_atom_site_label_2
_geom_torsion_atom_site_label_3
_geom_torsion_atom_site_label_4
_geom_torsion
_geom_torsion_publ_flag
C85 Ru1 N1 C1 -84.0(3) no
N4 Ru1 N1 C1 11.7(3) no
N2 Ru1 N1 C1 -179.7(3) no
O3 Ru1 N1 C1 96.3(3) no
C85 Ru1 N1 C4 98.0(3) no
N4 Ru1 N1 C4 -166.3(3) no
N2 Ru1 N1 C4 2.3(3) no
O3 Ru1 N1 C4 -81.7(3) no
C85 Ru1 N2 C6 -93.0(3) no
N1 Ru1 N2 C6 -0.3(3) no
N4 Ru1 N2 C6 87.8(6) no
N3 Ru1 N2 C6 173.6(3) no
O3 Ru1 N2 C6 84.5(3) no
C85 Ru1 N2 C9 84.2(3) no
N1 Ru1 N2 C9 176.8(3) no
N4 Ru1 N2 C9 -95.0(6) no
N3 Ru1 N2 C9 -9.2(3) no
O3 Ru1 N2 C9 -98.4(3) no
C85 Ru1 N3 C14 96.9(3) no
N4 Ru1 N3 C14 1.1(3) no
N2 Ru1 N3 C14 -167.5(3) no
O3 Ru1 N3 C14 -83.4(3) no
C85 Ru1 N3 C11 -84.5(3) no
N4 Ru1 N3 C11 179.7(3) no
N2 Ru1 N3 C11 11.1(3) no
O3 Ru1 N3 C11 95.2(3) no
C85 Ru1 N4 C19 80.8(3) no
N1 Ru1 N4 C19 -11.7(3) no
N2 Ru1 N4 C19 -100.0(6) no
N3 Ru1 N4 C19 174.3(3) no
O3 Ru1 N4 C19 -96.6(3) no
C85 Ru1 N4 C16 -94.3(3) no
N1 Ru1 N4 C16 173.2(3) no
N2 Ru1 N4 C16 84.9(6) no
N3 Ru1 N4 C16 -0.8(3) no
O3 Ru1 N4 C16 88.2(3) no
C4 N1 C1 C20 172.5(3) no
Ru1 N1 C1 C20 -5.8(5) no
C4 N1 C1 C2 -2.4(4) no
Ru1 N1 C1 C2 179.3(2) no
N1 C1 C2 C3 3.0(4) no
C20 C1 C2 C3 -171.9(3) no
C1 C2 C3 C4 -2.3(4) no
C1 N1 C4 C5 -179.9(3) no
Ru1 N1 C4 C5 -1.6(5) no
C1 N1 C4 C3 1.0(4) no
Ru1 N1 C4 C3 179.3(2) no
C2 C3 C4 N1 0.9(4) no
C2 C3 C4 C5 -178.2(3) no
N1 C4 C5 C6 -2.0(5) no
C3 C4 C5 C6 177.0(3) no
N1 C4 C5 C21 173.6(3) no
C3 C4 C5 C21 -7.4(5) no
C9 N2 C6 C5 179.7(3) no
Ru1 N2 C6 C5 -2.7(5) no
C9 N2 C6 C7 -1.2(4) no
Ru1 N2 C6 C7 176.4(2) no
C4 C5 C6 N2 4.3(5) no
C21 C5 C6 N2 -171.4(3) no
C4 C5 C6 C7 -174.6(3) no
C21 C5 C6 C7 9.6(5) no
N2 C6 C7 C8 1.2(4) no
C5 C6 C7 C8 -179.7(3) no
C6 C7 C8 C9 -0.7(4) no
C6 N2 C9 C10 -178.9(3) no
Ru1 N2 C9 C10 3.5(5) no
C6 N2 C9 C8 0.7(4) no
Ru1 N2 C9 C8 -176.8(2) no
C7 C8 C9 N2 0.0(4) no
C7 C8 C9 C10 179.7(3) no
N2 C9 C10 C11 4.8(6) no
C8 C9 C10 C11 -174.8(3) no
N2 C9 C10 C37 -177.2(3) no
C8 C9 C10 C37 3.2(5) no
C14 N3 C11 C10 171.2(3) no
Ru1 N3 C11 C10 -7.6(5) no
C14 N3 C11 C12 -2.4(4) no
Ru1 N3 C11 C12 178.8(2) no
C9 C10 C11 N3 -2.6(5) no
C37 C10 C11 N3 179.4(3) no
C9 C10 C11 C12 170.0(3) no
C37 C10 C11 C12 -8.0(5) no
N3 C11 C12 C13 1.9(4) no
C10 C11 C12 C13 -171.7(3) no
C11 C12 C13 C14 -0.7(4) no
C11 N3 C14 C15 -177.5(3) no
Ru1 N3 C14 C15 1.3(5) no
C11 N3 C14 C13 2.0(4) no
Ru1 N3 C14 C13 -179.2(2) no
C12 C13 C14 N3 -0.8(4) no
C12 C13 C14 C15 178.7(3) no
N3 C14 C15 C16 -4.8(6) no
C13 C14 C15 C16 175.8(3) no
N3 C14 C15 C53 176.6(3) no
C13 C14 C15 C53 -2.9(5) no
C19 N4 C16 C15 -177.8(3) no
Ru1 N4 C16 C15 -1.9(5) no
C19 N4 C16 C17 1.3(4) no
Ru1 N4 C16 C17 177.2(2) no
C14 C15 C16 N4 5.1(6) no
C53 C15 C16 N4 -176.3(3) no
C14 C15 C16 C17 -173.8(3) no
C53 C15 C16 C17 4.8(5) no
N4 C16 C17 C18 -2.2(4) no
C15 C16 C17 C18 176.9(3) no
C16 C17 C18 C19 2.1(4) no
C16 N4 C19 C20 -178.2(3) no
Ru1 N4 C19 C20 5.8(5) no
C16 N4 C19 C18 0.0(4) no
Ru1 N4 C19 C18 -175.9(2) no
C17 C18 C19 N4 -1.4(4) no
C17 C18 C19 C20 176.9(3) no
N1 C1 C20 C19 -5.5(5) no
C2 C1 C20 C19 168.5(3) no
N1 C1 C20 C69 175.1(3) no
C2 C1 C20 C69 -10.9(5) no
N4 C19 C20 C1 5.5(5) no
C18 C19 C20 C1 -172.5(3) no
N4 C19 C20 C69 -175.1(3) no
C18 C19 C20 C69 6.9(5) no
C4 C5 C21 C22 82.4(4) no
C6 C5 C21 C22 -101.6(4) no
C4 C5 C21 C26 -100.2(4) no
C6 C5 C21 C26 75.9(4) no
C26 C21 C22 C23 1.2(5) no
C5 C21 C22 C23 178.7(3) no
C26 C21 C22 C27 179.9(3) no
C5 C21 C22 C27 -2.6(6) no
C21 C22 C23 C24 -1.7(5) no
C27 C22 C23 C24 179.4(3) no
C21 C22 C23 C30 177.4(3) no
C27 C22 C23 C30 -1.6(4) no
C22 C23 C24 C25 1.2(5) no
C30 C23 C24 C25 -177.5(3) no
C23 C24 C25 C26 -0.4(5) no
C23 C24 C25 C35 -177.1(4) no
C24 C25 C26 C21 0.0(5) no
C35 C25 C26 C21 177.4(3) no
C24 C25 C26 C32 -177.0(3) no
C35 C25 C26 C32 0.5(4) no
C22 C21 C26 C25 -0.3(5) no
C5 C21 C26 C25 -178.0(3) no
C22 C21 C26 C32 175.8(3) no
C5 C21 C26 C32 -1.9(5) no
C21 C22 C27 C31 148.1(4) no
C23 C22 C27 C31 -33.1(4) no
C21 C22 C27 C28 -108.2(4) no
C23 C22 C27 C28 70.6(4) no
C22 C27 C28 C29 -64.8(4) no
C31 C27 C28 C29 39.4(4) no
C27 C28 C29 C30 -3.9(4) no
C24 C23 C30 C29 109.3(4) no
C22 C23 C30 C29 -69.5(4) no
C24 C23 C30 C31 -145.5(4) no
C22 C23 C30 C31 35.6(3) no
C28 C29 C30 C23 70.9(4) no
C28 C29 C30 C31 -33.2(4) no
C22 C27 C31 C30 51.9(3) no
C28 C27 C31 C30 -58.4(3) no
C23 C30 C31 C27 -52.7(3) no
C29 C30 C31 C27 56.5(3) no
C25 C26 C32 C36 -34.1(4) no
C21 C26 C32 C36 149.4(4) no
C25 C26 C32 C33 69.7(4) no
C21 C26 C32 C33 -106.8(4) no
C26 C32 C33 C34 -65.9(4) no
C36 C32 C33 C34 38.1(4) no
C32 C33 C34 C35 -2.2(4) no
C24 C25 C35 C36 -149.8(4) no
C26 C25 C35 C36 33.1(4) no
C24 C25 C35 C34 105.8(4) no
C26 C25 C35 C34 -71.2(4) no
C33 C34 C35 C25 70.0(4) no
C33 C34 C35 C36 -34.2(4) no
C26 C32 C36 C35 51.5(3) no
C33 C32 C36 C35 -58.6(3) no
C25 C35 C36 C32 -51.4(3) no
C34 C35 C36 C32 57.3(3) no
C9 C10 C37 C38 106.0(4) no
C11 C10 C37 C38 -75.9(4) no
C9 C10 C37 C42 -77.6(4) no
C11 C10 C37 C42 100.6(4) no
C42 C37 C38 C39 -2.1(5) no
C10 C37 C38 C39 174.6(3) no
C42 C37 C38 C43 174.9(3) no
C10 C37 C38 C43 -8.4(6) no
C37 C38 C39 C40 0.1(5) no
C43 C38 C39 C40 -177.5(3) no
C37 C38 C39 C46 178.8(3) no
C43 C38 C39 C46 1.2(4) no
C38 C39 C40 C41 1.2(5) no
C46 C39 C40 C41 -177.1(4) no
C39 C40 C41 C42 -0.4(5) no
C39 C40 C41 C51 -171.8(4) no
C38 C37 C42 C41 2.8(5) no
C10 C37 C42 C41 -173.8(3) no
C38 C37 C42 C48 173.7(3) no
C10 C37 C42 C48 -2.9(6) no
C40 C41 C42 C37 -1.7(5) no
C51 C41 C42 C37 171.6(3) no
C40 C41 C42 C48 -174.6(3) no
C51 C41 C42 C48 -1.4(4) no
C37 C38 C43 C47 147.5(4) no
C39 C38 C43 C47 -35.2(3) no
C37 C38 C43 C44 -108.1(4) no
C39 C38 C43 C44 69.3(3) no
C38 C43 C44 C45 -67.6(3) no
C47 C43 C44 C45 36.0(3) no
C43 C44 C45 C46 -0.3(4) no
C40 C39 C46 C47 -148.4(4) no
C38 C39 C46 C47 33.1(4) no
C40 C39 C46 C45 106.6(4) no
C38 C39 C46 C45 -71.9(4) no
C44 C45 C46 C39 68.9(3) no
C44 C45 C46 C47 -35.4(3) no
C38 C43 C47 C46 52.7(3) no
C44 C43 C47 C46 -56.8(3) no
C39 C46 C47 C43 -52.2(3) no
C45 C46 C47 C43 56.8(3) no
C37 C42 C48 C52 155.7(4) no
C41 C42 C48 C52 -32.4(4) no
C37 C42 C48 C49 -100.2(4) no
C41 C42 C48 C49 71.7(4) no
C42 C48 C49 C50 -66.9(4) no
C52 C48 C49 C50 37.8(4) no
C48 C49 C50 C51 -1.9(4) no
C40 C41 C51 C52 -152.8(4) no
C42 C41 C51 C52 34.9(4) no
C40 C41 C51 C50 102.2(5) no
C42 C41 C51 C50 -70.2(4) no
C49 C50 C51 C41 70.0(4) no
C49 C50 C51 C52 -34.9(4) no
C41 C51 C52 C48 -51.6(3) no
C50 C51 C52 C48 57.4(3) no
C42 C48 C52 C51 50.8(3) no
C49 C48 C52 C51 -58.4(3) no
C14 C15 C53 C54 105.6(4) no
C16 C15 C53 C54 -73.2(5) no
C14 C15 C53 C58 -73.1(5) no
C16 C15 C53 C58 108.1(4) no
C58 C53 C54 C55 -1.7(5) no
C15 C53 C54 C55 179.5(3) no
C58 C53 C54 C59 169.4(3) no
C15 C53 C54 C59 -9.4(6) no
C53 C54 C55 C56 3.2(5) no
C59 C54 C55 C56 -169.7(3) no
C53 C54 C55 C62 176.2(3) no
C59 C54 C55 C62 3.3(4) no
C54 C55 C56 C57 -2.0(5) no
C62 C55 C56 C57 -172.8(4) no
C55 C56 C57 C58 -0.5(5) no
C55 C56 C57 C67 -177.4(4) no
C56 C57 C58 C53 1.9(5) no
C67 C57 C58 C53 179.5(3) no
C56 C57 C58 C64 -176.4(3) no
C67 C57 C58 C64 1.2(4) no
C54 C53 C58 C57 -0.8(5) no
C15 C53 C58 C57 178.0(3) no
C54 C53 C58 C64 177.0(4) no
C15 C53 C58 C64 -4.3(6) no
C53 C54 C59 C63 151.4(4) no
C55 C54 C59 C63 -36.4(4) no
C53 C54 C59 C60 -104.6(4) no
C55 C54 C59 C60 67.6(3) no
C54 C59 C60 C61 -70.9(3) no
C63 C59 C60 C61 32.5(3) no
C59 C60 C61 C62 3.9(3) no
C56 C55 C62 C61 98.5(4) no
C54 C55 C62 C61 -73.4(3) no
C56 C55 C62 C63 -156.8(4) no
C54 C55 C62 C63 31.4(4) no
C60 C61 C62 C55 65.6(3) no
C60 C61 C62 C63 -39.4(3) no
C55 C62 C63 C59 -50.9(3) no
C61 C62 C63 C59 58.9(3) no
C54 C59 C63 C62 52.7(3) no
C60 C59 C63 C62 -55.6(3) no
C57 C58 C64 C68 -35.2(4) no
C53 C58 C64 C68 146.8(4) no
C57 C58 C64 C65 69.2(4) no
C53 C58 C64 C65 -108.8(4) no
C58 C64 C65 C66 -68.7(4) no
C68 C64 C65 C66 35.5(4) no
C64 C65 C66 C67 0.5(4) no
C56 C57 C67 C66 105.9(4) no
C58 C57 C67 C66 -71.3(4) no
C56 C57 C67 C68 -149.2(4) no
C58 C57 C67 C68 33.5(4) no
C65 C66 C67 C57 67.6(4) no
C65 C66 C67 C68 -36.7(4) no
C57 C67 C68 C64 -51.8(3) no
C66 C67 C68 C64 57.2(3) no
C58 C64 C68 C67 52.8(3) no
C65 C64 C68 C67 -56.5(3) no
C1 C20 C69 C74 89.7(4) no
C19 C20 C69 C74 -89.7(4) no
C1 C20 C69 C70 -89.0(4) no
C19 C20 C69 C70 91.6(4) no
C74 C69 C70 C71 0.3(5) no
C20 C69 C70 C71 179.1(3) no
C74 C69 C70 C75 176.4(4) no
C20 C69 C70 C75 -4.8(6) no
C69 C70 C71 C72 0.0(6) no
C75 C70 C71 C72 -177.0(3) no
C69 C70 C71 C78 178.4(3) no
C75 C70 C71 C78 1.5(4) no
C70 C71 C72 C73 0.1(6) no
C78 C71 C72 C73 -177.9(4) no
C71 C72 C73 C74 -0.6(5) no
C71 C72 C73 C83 -175.2(4) no
C70 C69 C74 C73 -0.8(5) no
C20 C69 C74 C73 -179.5(3) no
C70 C69 C74 C80 175.0(4) no
C20 C69 C74 C80 -3.8(6) no
C72 C73 C74 C69 1.0(6) no
C83 C73 C74 C69 176.7(3) no
C72 C73 C74 C80 -175.8(3) no
C83 C73 C74 C80 -0.1(4) no
C69 C70 C75 C76 -107.4(4) no
C71 C70 C75 C76 69.2(4) no
C69 C70 C75 C79 148.4(4) no
C71 C70 C75 C79 -35.0(4) no
C70 C75 C76 C77 -69.3(4) no
C79 C75 C76 C77 33.9(3) no
C75 C76 C77 C78 1.7(4) no
C72 C71 C78 C79 -148.3(4) no
C70 C71 C78 C79 33.5(4) no
C72 C71 C78 C77 106.7(5) no
C70 C71 C78 C77 -71.5(4) no
C76 C77 C78 C71 67.0(4) no
C76 C77 C78 C79 -37.5(3) no
C71 C78 C79 C75 -52.0(3) no
C77 C78 C79 C75 57.0(3) no
C70 C75 C79 C78 52.7(3) no
C76 C75 C79 C78 -55.7(3) no
C69 C74 C80 C84 150.3(4) no
C73 C74 C80 C84 -33.4(4) no
C69 C74 C80 C81 -106.8(4) no
C73 C74 C80 C81 69.4(4) no
C74 C80 C81 C82 -66.8(4) no
C84 C80 C81 C82 36.9(3) no
C80 C81 C82 C83 -1.9(4) no
C72 C73 C83 C84 -150.9(4) no
C74 C73 C83 C84 34.0(4) no
C72 C73 C83 C82 104.2(5) no
C74 C73 C83 C82 -71.0(4) no
C81 C82 C83 C73 69.6(4) no
C81 C82 C83 C84 -34.5(4) no
C73 C83 C84 C80 -51.8(3) no
C82 C83 C84 C80 56.8(3) no
C74 C80 C84 C83 52.1(3) no
C81 C80 C84 C83 -57.0(3) no
N1 Ru1 C85 C93 165.3(3) no
N4 Ru1 C85 C93 75.9(3) no
N2 Ru1 C85 C93 -103.9(3) no
N3 Ru1 C85 C93 -14.6(3) yes
N1 Ru1 C85 C86 -16.1(3) yes
N4 Ru1 C85 C86 -105.5(3) no
N2 Ru1 C85 C86 74.7(3) no
N3 Ru1 C85 C86 164.0(3) no
C93 C85 C86 O1 -94.7(4) no
Ru1 C85 C86 O1 86.6(4) yes
C93 C85 C86 C87 80.7(4) no
Ru1 C85 C86 C87 -98.1(3) no
O1 C86 C87 C88 0.9(5) no
C85 C86 C87 C88 -174.4(3) no
O1 C86 C87 C92 178.0(3) no
C85 C86 C87 C92 2.7(5) no
C92 C87 C88 C89 -1.0(6) no
C86 C87 C88 C89 176.0(3) no
C87 C88 C89 C90 0.8(6) no
C88 C89 C90 C91 0.1(6) no
C88 C89 C90 C87 -0.4(3) no
C89 C90 C91 C92 -0.8(6) no
C90 C91 C92 C87 0.6(5) no
C88 C87 C92 C91 0.3(5) no
C86 C87 C92 C91 -176.7(3) no
C86 C85 C93 O2 -93.4(4) no
Ru1 C85 C93 O2 85.3(4) yes
C86 C85 C93 C94 81.3(4) no
Ru1 C85 C93 C94 -100.0(3) no
O2 C93 C94 C99 -175.8(3) no
C85 C93 C94 C99 9.5(5) no
O2 C93 C94 C95 6.6(5) no
C85 C93 C94 C95 -168.1(3) no
C99 C94 C95 C96 1.1(6) no
C93 C94 C95 C96 178.8(4) no
C94 C95 C96 C97 0.0(7) no
C95 C96 C97 C98 -0.1(7) no
C96 C97 C98 C99 -0.9(6) no
C95 C94 C99 C98 -2.2(5) no
C93 C94 C99 C98 -179.7(3) no
C97 C98 C99 C94 2.1(6) no
N1 Ru1 O3 C100 -179.8(4) no
N4 Ru1 O3 C100 -90.2(4) no
N2 Ru1 O3 C100 89.1(4) no
N3 Ru1 O3 C100 0.1(4) no
Ru1 O3 C100 C108 -72.2(11) no
Ru1 O3 C100 C101 -96.6(7) no
H87 O4 C102 C103 175.1 no
H93 O5 C104 C105 65.6 no
